data_1528266
loop_
_publ_author_name
'le Fur, Y.'
'Aleonard, S.'

_publ_section_title
;
 Etude d'orthofluoroberyllates Me(I)2 Me(II)2 (Be F4)3 de structure
 Langbeinite
;
_journal_name_full 'Materials Research Bulletin'
_journal_page_first 601
_journal_page_last 616
_journal_volume 4
_journal_year 1969
_chemical_formula_sum 'Be3 Ca2 Cs2 F12'
_chemical_name_systematic 'Cs2 Ca2 (Be F4)3'
_space_group_IT_number 198
_symmetry_space_group_name_Hall 'P 2ac 2ab 3'
_symmetry_space_group_name_H-M 'P 21 3'
_cell_angle_alpha 90
_cell_angle_beta 90
_cell_angle_gamma 90
_cell_formula_units_Z 4
_cell_length_a 10.672
_cell_length_b 10.672
_cell_length_c 10.672
_cell_volume 1215.451
_citation_journal_id_ASTM MRBUAC
_cod_data_source_file leFur_MRBUAC_1969_1284.cif
_cod_data_source_block Be3Ca2Cs2F12
_cod_database_code 1528266

loop_
_symmetry_equiv_pos_as_xyz
x,y,z
-x+1/2,-y,z+1/2
x+1/2,-y+1/2,-z
-x,y+1/2,-z+1/2
z,x,y
-z+1/2,-x,y+1/2
z+1/2,-x+1/2,-y
-z,x+1/2,-y+1/2
y,z,x
y+1/2,-z+1/2,-x
-y,z+1/2,-x+1/2
-y+1/2,-z,x+1/2

loop_
_atom_site_label
_atom_site_type_symbol
_atom_site_fract_x
_atom_site_fract_y
_atom_site_fract_z
_atom_site_occupancy
_atom_site_U_iso_or_equiv
Ca2 Ca+2 0.849 0.849 0.849 1 0.0
Be1 Be+2 0.625 0.467 0.268 1 0.0
F4 F-1 0.522 0.56 0.206 1 0.0
Ca1 Ca+2 0.579 0.579 0.579 1 0.0
F3 F-1 0.601 0.334 0.25 1 0.0
Cs2 Cs+1 0.297 0.297 0.297 1 0.0
F2 F-1 0.757 0.476 0.196 1 0.0
Cs1 Cs+1 0.066 0.066 0.066 1 0.0
F1 F-1 0.636 0.501 0.401 1 0.0
